data_1500026
loop_
_publ_author_name
'Carmen R. Maldonado'
'Miguel Quir\'os'
'Juan M. Salas'
'Antonio Rodr\'iguez-Di\'eguez'

_publ_contact_author_address
;
     Departamento de Qu\'imica Inorg\'anica
     Facultad de Ciencias
     Universidad de Granada
     18071 Granada
     SPAIN
;
_publ_contact_author_email mquiros@ugr.es
_publ_contact_author_fax 34-58-248526
_publ_contact_author_name 'Miguel Quir\'os'
_publ_contact_author_phone 34-58-240441
_journal_name_full 'Inorganica Chimica Acta'
_journal_page_first 1553
_journal_page_last 1558
_journal_paper_doi 10.1016/j.ica.2008.07.029
_journal_volume 362
_journal_year 2009
_chemical_formula_moiety 'Cd H12 O6 2+, 2 (C5 H4 N5 O2 1-)'
_chemical_formula_sum 'C10 H20 Cd N10 O10'
_chemical_formula_weight 552.76
_chemical_name_systematic
; 
 Hexaacua cadmium(II) 4,5,6,7-tetrahydro-4-methyl-5,7-dioxo-
 -1,2,3-triazolo-[4,5-d]-pyrimidinate 
;
_space_group_IT_number 2
_symmetry_cell_setting triclinic
_symmetry_space_group_name_Hall '-P 1'
_symmetry_space_group_name_H-M 'P -1'
_atom_sites_solution_hydrogens mixed
_atom_sites_solution_primary heavy
_atom_sites_solution_secondary difmap
_audit_creation_method SHELXL-97
_cell_angle_alpha 86.413(2)
_cell_angle_beta 67.813(2)
_cell_angle_gamma 87.315(2)
_cell_formula_units_Z 1
_cell_length_a 6.8110(8)
_cell_length_b 8.7316(10)
_cell_length_c 8.9234(10)
_cell_measurement_reflns_used 3487
_cell_measurement_temperature 293(2)
_cell_measurement_theta_max 27.6
_cell_measurement_theta_min 2.5
_cell_volume 490.27(10)
_computing_cell_refinement 'Bruker SMART'
_computing_data_collection 'Bruker SMART (Bruker, 1999)'
_computing_data_reduction 'Bruker SAINT (Bruker, 1999)'
_computing_molecular_graphics 'Xtal_GX (Hall & du Boulay, 1997)'
_computing_publication_material SHELXL-97
_computing_structure_refinement 'SHELXL-97 (Sheldrick, 1997a)'
_computing_structure_solution 'SHELXS-97 (Sheldrick, 1997b)'
_diffrn_ambient_temperature 293(2)
_diffrn_detector_area_resol_mean 8.26
_diffrn_measured_fraction_theta_full 0.991
_diffrn_measured_fraction_theta_max 0.906
_diffrn_measurement_device_type 'Bruker SMART APEX CCD system'
_diffrn_measurement_method '\f and \w scans'
_diffrn_radiation_monochromator graphite
_diffrn_radiation_source 'fine-focus sealed tube'
_diffrn_radiation_type MoK\a
_diffrn_radiation_wavelength 0.71073
_diffrn_reflns_av_R_equivalents 0.0236
_diffrn_reflns_av_sigmaI/netI 0.0257
_diffrn_reflns_limit_h_max 8
_diffrn_reflns_limit_h_min -8
_diffrn_reflns_limit_k_max 11
_diffrn_reflns_limit_k_min -11
_diffrn_reflns_limit_l_max 11
_diffrn_reflns_limit_l_min -11
_diffrn_reflns_number 5761
_diffrn_reflns_theta_full 26.70
_diffrn_reflns_theta_max 28.40
_diffrn_reflns_theta_min 2.34
_diffrn_standards_decay_% 0.1
_diffrn_standards_number 135
_exptl_absorpt_coefficient_mu 1.189
_exptl_absorpt_correction_T_max 0.954
_exptl_absorpt_correction_T_min 0.807
_exptl_absorpt_correction_type multi-scan
_exptl_absorpt_process_details 'Bruker SADABS (Bruker, 1999)'
_exptl_crystal_colour colourless
_exptl_crystal_density_diffrn 1.872
_exptl_crystal_density_method 'not measured'
_exptl_crystal_description needle
_exptl_crystal_F_000 278
_exptl_crystal_size_max 0.37
_exptl_crystal_size_mid 0.07
_exptl_crystal_size_min 0.04
_refine_diff_density_max 0.443
_refine_diff_density_min -0.304
_refine_diff_density_rms 0.070
_refine_ls_extinction_method none
_refine_ls_goodness_of_fit_ref 1.042
_refine_ls_hydrogen_treatment mixed
_refine_ls_matrix_type full
_refine_ls_number_parameters 161
_refine_ls_number_reflns 2223
_refine_ls_number_restraints 6
_refine_ls_restrained_S_all 1.042
_refine_ls_R_factor_all 0.0256
_refine_ls_R_factor_gt 0.0250
_refine_ls_shift/su_max 0.000
_refine_ls_shift/su_mean 0.000
_refine_ls_structure_factor_coef Fsqd
_refine_ls_weighting_details 'calc w=1/[\s^2^(Fo^2^)+(0.0400P)^2^+0.0800P] where P=(Fo^2^+2Fc^2^)/3'
_refine_ls_weighting_scheme calc
_refine_ls_wR_factor_gt 0.0638
_refine_ls_wR_factor_ref 0.0640
_reflns_number_gt 2177
_reflns_number_total 2223
_reflns_threshold_expression I>2\s(I)
_cod_data_source_file cd4max.cif
_cod_data_source_block cd4max
_cod_database_code 1500026

loop_
_symmetry_equiv_pos_as_xyz
'x, y, z'
'-x, -y, -z'

loop_
_atom_site_label
_atom_site_type_symbol
_atom_site_fract_x
_atom_site_fract_y
_atom_site_fract_z
_atom_site_U_iso_or_equiv
_atom_site_adp_type
_atom_site_occupancy
_atom_site_symmetry_multiplicity
_atom_site_calc_flag
_atom_site_refinement_flags
_atom_site_disorder_assembly
_atom_site_disorder_group
Cd Cd 0.5000 0.5000 0.5000 0.03147(9) Uani 1 2 d S . .
O1W O 0.5169(3) 0.49348(19) 0.2430(2) 0.0390(4) Uani 1 1 d D . .
H11W H 0.419(3) 0.533(3) 0.223(4) 0.047 Uiso 1 1 d D . .
H12W H 0.546(5) 0.4125(19) 0.199(3) 0.047 Uiso 1 1 d D . .
O2W O 0.1457(3) 0.5407(2) 0.5922(2) 0.0473(4) Uani 1 1 d D . .
H21W H 0.104(5) 0.6293(16) 0.605(4) 0.057 Uiso 1 1 d D . .
H22W H 0.057(4) 0.475(3) 0.624(4) 0.057 Uiso 1 1 d D . .
O3W O 0.4458(4) 0.2441(2) 0.5400(2) 0.0576(6) Uani 1 1 d D . .
H31W H 0.408(5) 0.191(3) 0.623(2) 0.069 Uiso 1 1 d D . .
H32W H 0.478(5) 0.179(3) 0.473(3) 0.069 Uiso 1 1 d D . .
N1 N 0.6416(3) 0.2053(2) 0.1255(2) 0.0321(4) Uani 1 1 d . . .
N2 N 0.5961(3) 0.0954(2) 0.2412(2) 0.0358(4) Uani 1 1 d . . .
N3 N 0.6582(3) -0.0454(2) 0.1794(2) 0.0317(4) Uani 1 1 d . . .
C3A C 0.7441(3) -0.0190(2) 0.0194(2) 0.0250(4) Uani 1 1 d . . .
N4 N 0.8296(3) -0.12565(19) -0.09825(19) 0.0268(3) Uani 1 1 d . . .
C4 C 0.8318(4) -0.2901(2) -0.0542(3) 0.0364(5) Uani 1 1 d . . .
H41 H 0.7500 -0.3433 -0.1006 0.044 Uiso 1 1 d R . .
H42 H 0.7718 -0.3053 0.0617 0.044 Uiso 1 1 d R . .
H43 H 0.9754 -0.3293 -0.0944 0.044 Uiso 1 1 d R . .
C5 C 0.9034(3) -0.0748(2) -0.2565(2) 0.0281(4) Uani 1 1 d . . .
O5 O 0.9745(3) -0.16261(18) -0.36857(18) 0.0386(4) Uani 1 1 d . . .
N6 N 0.8983(3) 0.0817(2) -0.2887(2) 0.0299(4) Uani 1 1 d . . .
H6 H 0.9505 0.1116 -0.3893 0.036 Uiso 1 1 d R . .
C7 C 0.8199(3) 0.1968(2) -0.1800(2) 0.0278(4) Uani 1 1 d . . .
O7 O 0.8286(3) 0.33242(17) -0.22786(19) 0.0395(4) Uani 1 1 d . . .
C7A C 0.7360(3) 0.1360(2) -0.0169(2) 0.0262(4) Uani 1 1 d . . .

loop_
_atom_site_aniso_label
_atom_site_aniso_U_11
_atom_site_aniso_U_22
_atom_site_aniso_U_33
_atom_site_aniso_U_23
_atom_site_aniso_U_13
_atom_site_aniso_U_12
Cd 0.03890(14) 0.02466(13) 0.02553(13) -0.00238(8) -0.00607(9) 0.00079(8)
O1W 0.0528(10) 0.0319(8) 0.0324(8) -0.0046(7) -0.0166(7) 0.0076(7)
O2W 0.0391(9) 0.0303(9) 0.0606(11) 0.0027(8) -0.0063(8) 0.0014(7)
O3W 0.1114(17) 0.0241(8) 0.0229(8) -0.0011(6) -0.0085(10) -0.0057(9)
N1 0.0396(10) 0.0308(9) 0.0223(8) -0.0040(7) -0.0077(7) 0.0030(7)
N2 0.0477(11) 0.0330(10) 0.0214(8) -0.0035(7) -0.0069(8) 0.0018(8)
N3 0.0425(10) 0.0291(9) 0.0194(8) -0.0015(7) -0.0070(7) 0.0000(7)
C3A 0.0286(9) 0.0255(9) 0.0198(9) -0.0013(7) -0.0076(7) -0.0018(7)
N4 0.0368(9) 0.0206(8) 0.0193(8) -0.0011(6) -0.0064(7) -0.0001(7)
C4 0.0527(14) 0.0224(10) 0.0299(11) 0.0010(8) -0.0113(10) -0.0012(9)
C5 0.0354(11) 0.0265(10) 0.0207(9) -0.0021(7) -0.0089(8) 0.0022(8)
O5 0.0572(10) 0.0304(8) 0.0216(7) -0.0045(6) -0.0078(7) 0.0068(7)
N6 0.0404(10) 0.0261(9) 0.0177(8) 0.0029(6) -0.0058(7) 0.0024(7)
C7 0.0303(10) 0.0267(10) 0.0250(9) -0.0005(8) -0.0091(8) 0.0022(8)
O7 0.0520(10) 0.0237(8) 0.0347(8) 0.0056(6) -0.0087(7) 0.0031(7)
C7A 0.0313(10) 0.0251(10) 0.0210(9) -0.0016(7) -0.0083(8) 0.0003(8)

loop_
_atom_type_symbol
_atom_type_description
_atom_type_scat_dispersion_real
_atom_type_scat_dispersion_imag
_atom_type_scat_source
C C 0.0033 0.0016 'International Tables Vol C Tables 4.2.6.8 and 6.1.1.4'
H H 0.0000 0.0000 'International Tables Vol C Tables 4.2.6.8 and 6.1.1.4'
N N 0.0061 0.0033 'International Tables Vol C Tables 4.2.6.8 and 6.1.1.4'
O O 0.0106 0.0060 'International Tables Vol C Tables 4.2.6.8 and 6.1.1.4'
Cd Cd -0.8075 1.2024 'International Tables Vol C Tables 4.2.6.8 and 6.1.1.4'

loop_
_geom_angle_atom_site_label_1
_geom_angle_atom_site_label_2
_geom_angle_atom_site_label_3
_geom_angle
_geom_angle_site_symmetry_1
_geom_angle_site_symmetry_3
_geom_angle_publ_flag
O2W Cd O2W 180.0 . 2_666 ?
O2W Cd O1W 91.18(7) . . ?
O2W Cd O1W 88.82(7) 2_666 . ?
O2W Cd O1W 88.82(7) . 2_666 ?
O2W Cd O1W 91.18(7) 2_666 2_666 ?
O1W Cd O1W 180.0 . 2_666 ?
O2W Cd O3W 91.02(8) . 2_666 ?
O2W Cd O3W 88.98(8) 2_666 2_666 ?
O1W Cd O3W 88.99(6) . 2_666 ?
O1W Cd O3W 91.01(6) 2_666 2_666 ?
O2W Cd O3W 88.98(8) . . ?
O2W Cd O3W 91.02(8) 2_666 . ?
O1W Cd O3W 91.01(6) . . ?
O1W Cd O3W 88.99(6) 2_666 . ?
O3W Cd O3W 180.0 2_666 . ?
Cd O1W H11W 117(2) . . ?
Cd O1W H12W 119(2) . . ?
H11W O1W H12W 107(3) . . ?
Cd O2W H21W 116(2) . . ?
Cd O2W H22W 126(2) . . ?
H21W O2W H22W 118(3) . . ?
Cd O3W H31W 130(2) . . ?
Cd O3W H32W 128(3) . . ?
H31W O3W H32W 101(3) . . ?
N2 N1 C7A 106.67(17) . . ?
N1 N2 N3 111.58(16) . . ?
C3A N3 N2 105.17(16) . . ?
N3 C3A C7A 109.51(17) . . ?
N3 C3A N4 127.71(18) . . ?
C7A C3A N4 122.79(17) . . ?
C5 N4 C3A 118.39(16) . . ?
C5 N4 C4 120.58(16) . . ?
C3A N4 C4 120.97(16) . . ?
N4 C4 H41 109.7 . . ?
N4 C4 H42 109.4 . . ?
H41 C4 H42 109.5 . . ?
N4 C4 H43 109.4 . . ?
H41 C4 H43 109.5 . . ?
H42 C4 H43 109.5 . . ?
O5 C5 N4 122.44(19) . . ?
O5 C5 N6 120.26(18) . . ?
N4 C5 N6 117.29(17) . . ?
C5 N6 C7 128.44(17) . . ?
C5 N6 H6 115.8 . . ?
C7 N6 H6 115.8 . . ?
O7 C7 N6 120.72(18) . . ?
O7 C7 C7A 127.68(19) . . ?
N6 C7 C7A 111.61(17) . . ?
N1 C7A C3A 107.08(17) . . ?
N1 C7A C7 131.54(19) . . ?
C3A C7A C7 121.38(17) . . ?

loop_
_geom_bond_atom_site_label_1
_geom_bond_atom_site_label_2
_geom_bond_distance
_geom_bond_site_symmetry_2
_geom_bond_publ_flag
Cd O2W 2.2545(18) . ?
Cd O2W 2.2546(18) 2_666 ?
Cd O1W 2.2566(16) . ?
Cd O1W 2.2566(16) 2_666 ?
Cd O3W 2.2658(18) 2_666 ?
Cd O3W 2.2658(18) . ?
O1W H11W 0.812(10) . ?
O1W H12W 0.811(10) . ?
O2W H21W 0.811(10) . ?
O2W H22W 0.811(10) . ?
O3W H31W 0.811(10) . ?
O3W H32W 0.811(10) . ?
N1 N2 1.321(2) . ?
N1 C7A 1.355(2) . ?
N2 N3 1.362(2) . ?
N3 C3A 1.331(2) . ?
C3A C7A 1.376(3) . ?
C3A N4 1.385(2) . ?
N4 C5 1.361(2) . ?
N4 C4 1.466(3) . ?
C4 H41 0.9601 . ?
C4 H42 0.9601 . ?
C4 H43 0.9601 . ?
C5 O5 1.232(2) . ?
C5 N6 1.380(3) . ?
N6 C7 1.384(3) . ?
N6 H6 0.8600 . ?
C7 O7 1.230(3) . ?
C7 C7A 1.424(3) . ?

loop_
_geom_hbond_atom_site_label_D
_geom_hbond_atom_site_label_H
_geom_hbond_atom_site_label_A
_geom_hbond_distance_DH
_geom_hbond_distance_HA
_geom_hbond_distance_DA
_geom_hbond_angle_DHA
_geom_hbond_site_symmetry_A
O1W H12W N1 0.811(10) 1.960(12) 2.758(2) 168(3) .
O1W H11W O7 0.812(10) 1.995(13) 2.783(2) 163(3) 2_665
O2W H21W O5 0.811(10) 1.971(11) 2.778(2) 173(3) 1_466
O2W H22W O7 0.811(10) 2.035(14) 2.817(2) 162(3) 1_456
O3W H32W N2 0.811(10) 2.084(17) 2.845(2) 156(3) .
O3W H31W N3 0.811(10) 2.024(11) 2.831(3) 174(3) 2_656
N6 H6 O5 0.86 2.05 2.896(2) 168.9 2_754
